data_7125213
loop_
_publ_author_name
'Wang, Jian-Rong'
'Bao, Junjie'
'Fan, Xiaowu'
'Dai, Wenjuan'
'Mei, Xuefeng'

_publ_section_title
;
 pH-Switchable vitamin B<sub>9</sub> gels for stoichiometry-controlled
 spherical co-crystallization.
;
_journal_issue 92
_journal_name_full 'Chemical communications (Cambridge, England)'
_journal_page_first 13452
_journal_page_last 13455
_journal_paper_doi 10.1039/c6cc07701c
_journal_volume 52
_journal_year 2016
_chemical_absolute_configuration rm
_chemical_formula_sum 'C12 H14 N2 O7'
_chemical_formula_weight 298.25
_chemical_name_common VCINA
_space_group_IT_number 19
_space_group_name_Hall 'P 2ac 2ab'
_space_group_name_H-M_alt 'P 21 21 21'
_symmetry_cell_setting orthorhombic
_symmetry_space_group_name_H-M 'P 21 21 21'
_atom_sites_solution_hydrogens geom
_atom_sites_solution_primary direct
_atom_sites_solution_secondary difmap
_audit_creation_method SHELXL-97
_audit_update_record
;
2016-09-21 deposited with the CCDC.
2016-10-12 downloaded from the CCDC.
;
_cell_angle_alpha 90.00
_cell_angle_beta 90.00
_cell_angle_gamma 90.00
_cell_formula_units_Z 4
_cell_length_a 5.8274(2)
_cell_length_b 9.9168(3)
_cell_length_c 23.1227(8)
_cell_measurement_reflns_used 3556
_cell_measurement_temperature 100(2)
_cell_measurement_theta_max 22.11
_cell_measurement_theta_min 2.71
_cell_volume 1336.24(8)
_computing_cell_refinement 'Bruker SAINT'
_computing_data_collection 'Bruker APEX2'
_computing_data_reduction 'Bruker SAINT'
_computing_molecular_graphics 'Bruker SHELXTL'
_computing_publication_material 'Bruker SHELXTL'
_computing_structure_refinement 'SHELXL-97 (Sheldrick, 2008)'
_computing_structure_solution 'SHELXS-97 (Sheldrick, 2008)'
_diffrn_ambient_temperature 100(2)
_diffrn_measured_fraction_theta_full 0.988
_diffrn_measured_fraction_theta_max 0.988
_diffrn_measurement_device_type 'Bruker APEX-II CCD'
_diffrn_measurement_method 'phi and omega scans'
_diffrn_radiation_monochromator graphite
_diffrn_radiation_source 'fine-focus sealed tube'
_diffrn_radiation_type MoK\a
_diffrn_radiation_wavelength 0.71073
_diffrn_reflns_av_R_equivalents 0.0725
_diffrn_reflns_av_sigmaI/netI 0.0442
_diffrn_reflns_limit_h_max 7
_diffrn_reflns_limit_h_min -7
_diffrn_reflns_limit_k_max 12
_diffrn_reflns_limit_k_min -12
_diffrn_reflns_limit_l_max 28
_diffrn_reflns_limit_l_min -28
_diffrn_reflns_number 20426
_diffrn_reflns_theta_full 26.49
_diffrn_reflns_theta_max 26.49
_diffrn_reflns_theta_min 1.76
_exptl_absorpt_coefficient_mu 0.124
_exptl_absorpt_correction_T_max 0.9893
_exptl_absorpt_correction_T_min 0.9684
_exptl_absorpt_correction_type multi-scan
_exptl_absorpt_process_details sadabs
_exptl_crystal_colour colorless
_exptl_crystal_density_diffrn 1.483
_exptl_crystal_density_method 'not measured'
_exptl_crystal_description block
_exptl_crystal_F_000 624
_exptl_crystal_size_max 0.15
_exptl_crystal_size_mid 0.12
_exptl_crystal_size_min 0.12
_refine_diff_density_max 0.205
_refine_diff_density_min -0.180
_refine_diff_density_rms 0.040
_refine_ls_abs_structure_details 'Flack H D (1983), Acta Cryst. A39, 876-881'
_refine_ls_abs_structure_Flack -0.1(12)
_refine_ls_extinction_coef 0.0078(13)
_refine_ls_extinction_expression Fc^*^=kFc[1+0.001xFc^2^\l^3^/sin(2\q)]^-1/4^
_refine_ls_extinction_method SHELXL
_refine_ls_goodness_of_fit_ref 1.021
_refine_ls_hydrogen_treatment mixed
_refine_ls_matrix_type full
_refine_ls_number_parameters 211
_refine_ls_number_reflns 2735
_refine_ls_number_restraints 2
_refine_ls_restrained_S_all 1.176
_refine_ls_R_factor_all 0.0504
_refine_ls_R_factor_gt 0.0337
_refine_ls_shift/su_max 0.000
_refine_ls_shift/su_mean 0.000
_refine_ls_structure_factor_coef Fsqd
_refine_ls_weighting_details 'calc w=1/[\s^2^(Fo^2^)+(0.0264P)^2^+0.2511P] where P=(Fo^2^+2Fc^2^)/3'
_refine_ls_weighting_scheme calc
_refine_ls_wR_factor_gt 0.0654
_refine_ls_wR_factor_ref 0.0710
_reflns_number_gt 2265
_reflns_number_total 2735
_reflns_threshold_expression >2sigma(I)
_cod_data_source_file c6cc07701c2.cif
_cod_data_source_block VCINA
_cod_database_code 7125213

loop_
_symmetry_equiv_pos_as_xyz
'x, y, z'
'x+1/2, -y+1/2, -z'
'-x, y+1/2, -z+1/2'
'-x+1/2, -y, z+1/2'

loop_
_atom_site_label
_atom_site_type_symbol
_atom_site_fract_x
_atom_site_fract_y
_atom_site_fract_z
_atom_site_U_iso_or_equiv
_atom_site_adp_type
_atom_site_occupancy
_atom_site_symmetry_multiplicity
_atom_site_calc_flag
_atom_site_refinement_flags
O3 O -0.1871(3) 0.75045(17) 0.77380(6) 0.0275(4) Uani 1 1 d .
H3 H -0.1866 0.7858 0.7417 0.041 Uiso 1 1 calc R
O6 O 0.7525(3) 0.44413(17) 0.87066(7) 0.0247(4) Uani 1 1 d .
H6 H 0.7443 0.4290 0.9055 0.037 Uiso 1 1 calc R
O1 O 0.1051(3) 0.61076(16) 0.68709(6) 0.0291(4) Uani 1 1 d .
O2 O 0.3454(3) 0.57085(15) 0.76082(6) 0.0222(3) Uani 1 1 d .
O5 O 0.1665(3) 0.36896(15) 0.83077(7) 0.0231(4) Uani 1 1 d .
H5 H 0.0418 0.3968 0.8420 0.035 Uiso 1 1 calc R
O4 O 0.0771(3) 0.70763(16) 0.88738(6) 0.0244(4) Uani 1 1 d .
H4 H -0.0409 0.7527 0.8874 0.037 Uiso 1 1 calc R
O7 O 0.6498(3) 0.35696(16) -0.02238(6) 0.0278(4) Uani 1 1 d .
C2 C 0.0181(4) 0.6891(2) 0.78321(9) 0.0196(5) Uani 1 1 d .
C10 C 1.0568(4) 0.5821(2) 0.12824(10) 0.0261(5) Uani 1 1 d .
H10 H 1.0843 0.5924 0.1676 0.031 Uiso 1 1 calc RD
C11 C 0.8811(4) 0.4978(2) 0.11120(10) 0.0240(5) Uani 1 1 d D
H11 H 0.7914 0.4543 0.1387 0.029 Uiso 1 1 calc RD
C12 C 0.6543(4) 0.3875(2) 0.02986(9) 0.0211(5) Uani 1 1 d .
N2 N 0.4981(4) 0.3418(2) 0.06602(8) 0.0310(5) Uani 1 1 d .
H2A H 0.3904 0.2899 0.0537 0.037 Uiso 1 1 calc R
H2B H 0.5038 0.3639 0.1020 0.037 Uiso 1 1 calc R
N1 N 1.1900(3) 0.64970(19) 0.09099(8) 0.0281(5) Uani 1 1 d .
C3 C 0.1280(4) 0.6711(2) 0.83307(9) 0.0190(5) Uani 1 1 d .
C4 C 0.3418(4) 0.5909(2) 0.82317(8) 0.0185(5) Uani 1 1 d .
C5 C 0.3438(4) 0.4535(2) 0.85242(9) 0.0180(5) Uani 1 1 d .
C6 C 0.5673(4) 0.3790(3) 0.84180(10) 0.0225(5) Uani 1 1 d .
C1 C 0.1481(4) 0.6224(2) 0.73816(9) 0.0202(5) Uani 1 1 d .
C7 C 0.8392(4) 0.4785(2) 0.05286(9) 0.0223(5) Uani 1 1 d .
C9 C 1.1482(5) 0.6309(3) 0.03468(10) 0.0351(6) Uani 1 1 d .
H9 H 1.2392 0.6766 0.0081 0.042 Uiso 1 1 calc R
C8 C 0.9781(4) 0.5477(2) 0.01382(10) 0.0311(6) Uani 1 1 d .
H8 H 0.9562 0.5378 -0.0258 0.037 Uiso 1 1 calc R
H5A H 0.328(4) 0.4685(19) 0.8940(9) 0.010(5) Uiso 1 1 d .
H6B H 0.554(4) 0.284(2) 0.8544(9) 0.022(6) Uiso 1 1 d .
H6A H 0.602(4) 0.376(2) 0.7980(10) 0.023(6) Uiso 1 1 d .
H4A H 0.481(4) 0.641(2) 0.8325(9) 0.019(6) Uiso 1 1 d .

loop_
_atom_site_aniso_label
_atom_site_aniso_U_11
_atom_site_aniso_U_22
_atom_site_aniso_U_33
_atom_site_aniso_U_23
_atom_site_aniso_U_13
_atom_site_aniso_U_12
O3 0.0218(9) 0.0386(10) 0.0220(9) 0.0058(7) 0.0010(8) 0.0112(8)
O6 0.0152(7) 0.0354(9) 0.0233(9) 0.0030(8) -0.0018(7) -0.0013(7)
O1 0.0326(10) 0.0368(9) 0.0178(8) 0.0005(7) -0.0010(7) 0.0080(8)
O2 0.0204(8) 0.0293(8) 0.0168(7) 0.0006(6) 0.0027(7) 0.0041(8)
O5 0.0135(7) 0.0271(8) 0.0287(8) -0.0053(7) 0.0002(7) -0.0033(7)
O4 0.0246(9) 0.0301(9) 0.0185(8) -0.0035(7) 0.0010(7) 0.0078(7)
O7 0.0288(9) 0.0373(9) 0.0173(8) -0.0046(7) -0.0001(7) -0.0033(9)
C2 0.0176(11) 0.0214(11) 0.0199(12) 0.0022(10) 0.0020(10) 0.0023(10)
C10 0.0303(13) 0.0254(12) 0.0227(12) -0.0003(10) -0.0052(11) 0.0017(11)
C11 0.0283(13) 0.0222(11) 0.0213(11) 0.0005(10) 0.0012(11) 0.0004(10)
C12 0.0232(11) 0.0216(11) 0.0184(11) 0.0005(9) -0.0017(10) 0.0022(11)
N2 0.0345(12) 0.0396(12) 0.0188(10) -0.0061(9) 0.0012(9) -0.0160(10)
N1 0.0281(11) 0.0266(10) 0.0296(11) -0.0005(9) -0.0071(9) -0.0049(10)
C3 0.0194(11) 0.0194(10) 0.0180(11) -0.0001(9) 0.0036(10) -0.0007(9)
C4 0.0162(11) 0.0248(11) 0.0145(10) -0.0017(9) -0.0002(10) -0.0014(10)
C5 0.0158(11) 0.0234(11) 0.0148(11) -0.0029(8) -0.0012(10) -0.0025(10)
C6 0.0181(12) 0.0262(12) 0.0232(13) -0.0029(11) -0.0033(10) 0.0034(10)
C1 0.0192(11) 0.0217(11) 0.0198(12) 0.0042(9) 0.0016(10) -0.0002(11)
C7 0.0234(12) 0.0212(11) 0.0224(12) -0.0007(9) -0.0016(11) 0.0015(11)
C9 0.0372(15) 0.0391(14) 0.0291(14) 0.0025(12) -0.0001(13) -0.0128(14)
C8 0.0362(15) 0.0382(14) 0.0188(13) 0.0013(11) -0.0010(11) -0.0098(13)

loop_
_atom_type_symbol
_atom_type_description
_atom_type_scat_dispersion_real
_atom_type_scat_dispersion_imag
_atom_type_scat_source
C C 0.0033 0.0016 'International Tables Vol C Tables 4.2.6.8 and 6.1.1.4'
H H 0.0000 0.0000 'International Tables Vol C Tables 4.2.6.8 and 6.1.1.4'
N N 0.0061 0.0033 'International Tables Vol C Tables 4.2.6.8 and 6.1.1.4'
O O 0.0106 0.0060 'International Tables Vol C Tables 4.2.6.8 and 6.1.1.4'

loop_
_geom_angle_atom_site_label_1
_geom_angle_atom_site_label_2
_geom_angle_atom_site_label_3
_geom_angle
C2 O3 H3 109.5
C6 O6 H6 109.5
C1 O2 C4 108.49(16)
C5 O5 H5 109.5
C3 O4 H4 109.5
C3 C2 O3 128.5(2)
C3 C2 C1 108.07(19)
O3 C2 C1 123.34(19)
N1 C10 C11 123.3(2)
N1 C10 H10 118.3
C11 C10 H10 118.3
C10 C11 C7 119.5(2)
C10 C11 H11 120.2
C7 C11 H11 120.2
O7 C12 N2 121.2(2)
O7 C12 C7 120.3(2)
N2 C12 C7 118.53(19)
C12 N2 H2A 120.0
C12 N2 H2B 120.0
H2A N2 H2B 120.0
C9 N1 C10 116.8(2)
C2 C3 O4 132.0(2)
C2 C3 C4 109.86(18)
O4 C3 C4 118.10(18)
O2 C4 C3 103.68(17)
O2 C4 C5 108.51(16)
C3 C4 C5 114.52(18)
O2 C4 H4A 106.0(13)
C3 C4 H4A 112.8(13)
C5 C4 H4A 110.6(13)
O5 C5 C6 106.22(16)
O5 C5 C4 111.48(18)
C6 C5 C4 111.80(19)
O5 C5 H5A 111.5(13)
C6 C5 H5A 108.3(12)
C4 C5 H5A 107.5(11)
O6 C6 C5 110.71(18)
O6 C6 H6B 110.7(13)
C5 C6 H6B 110.6(13)
O6 C6 H6A 109.0(13)
C5 C6 H6A 109.7(13)
H6B C6 H6A 106.1(17)
O1 C1 O2 120.8(2)
O1 C1 C2 129.5(2)
O2 C1 C2 109.64(18)
C11 C7 C8 117.5(2)
C11 C7 C12 123.6(2)
C8 C7 C12 118.9(2)
N1 C9 C8 123.7(2)
N1 C9 H9 118.1
C8 C9 H9 118.1
C9 C8 C7 119.1(2)
C9 C8 H8 120.5
C7 C8 H8 120.5

loop_
_geom_bond_atom_site_label_1
_geom_bond_atom_site_label_2
_geom_bond_distance
O3 C2 1.359(3)
O3 H3 0.8200
O6 C6 1.424(3)
O6 H6 0.8200
O1 C1 1.213(2)
O2 C1 1.363(3)
O2 C4 1.456(2)
O5 C5 1.422(3)
O5 H5 0.8200
O4 C3 1.340(3)
O4 H4 0.8200
O7 C12 1.245(2)
C2 C3 1.331(3)
C2 C1 1.448(3)
C10 N1 1.339(3)
C10 C11 1.379(3)
C10 H10 0.9300
C11 C7 1.384(3)
C11 H11 0.9300
C12 N2 1.316(3)
C12 C7 1.503(3)
N2 H2A 0.8600
N2 H2B 0.8600
N1 C9 1.338(3)
C3 C4 1.496(3)
C4 C5 1.521(3)
C4 H4A 0.97(2)
C5 C6 1.517(3)
C5 H5A 0.98(2)
C6 H6B 0.99(2)
C6 H6A 1.03(2)
C7 C8 1.392(3)
C9 C8 1.377(4)
C9 H9 0.9300
C8 H8 0.9300

loop_
_geom_torsion_atom_site_label_1
_geom_torsion_atom_site_label_2
_geom_torsion_atom_site_label_3
_geom_torsion_atom_site_label_4
_geom_torsion
N1 C10 C11 C7 1.2(3)
C11 C10 N1 C9 -1.0(3)
O3 C2 C3 O4 -1.2(4)
C1 C2 C3 O4 -177.3(2)
O3 C2 C3 C4 176.6(2)
C1 C2 C3 C4 0.5(2)
C1 O2 C4 C3 -4.8(2)
C1 O2 C4 C5 117.33(19)
C2 C3 C4 O2 2.6(2)
O4 C3 C4 O2 -179.29(17)
C2 C3 C4 C5 -115.5(2)
O4 C3 C4 C5 62.7(3)
O2 C4 C5 O5 -52.7(2)
C3 C4 C5 O5 62.6(2)
O2 C4 C5 C6 66.0(2)
C3 C4 C5 C6 -178.69(17)
O5 C5 C6 O6 -170.05(17)
C4 C5 C6 O6 68.1(2)
C4 O2 C1 O1 -175.7(2)
C4 O2 C1 C2 5.3(2)
C3 C2 C1 O1 177.5(2)
O3 C2 C1 O1 1.2(4)
C3 C2 C1 O2 -3.7(2)
O3 C2 C1 O2 180.00(18)
C10 C11 C7 C8 -0.6(3)
C10 C11 C7 C12 179.1(2)
O7 C12 C7 C11 -168.0(2)
N2 C12 C7 C11 12.3(3)
O7 C12 C7 C8 11.8(3)
N2 C12 C7 C8 -167.9(2)
C10 N1 C9 C8 0.3(4)
N1 C9 C8 C7 0.2(4)
C11 C7 C8 C9 0.0(4)
C12 C7 C8 C9 -179.8(2)
